data_7036872
loop_
_publ_author_name
'Lamprecht, Zandria'
'van Jaarsveld, Nina A.'
'Bezuidenhout, Daniela I.'
'Liles, David C.'
'Lotz, Simon'

_publ_section_title
;
 Synthesis and properties of mono- and dimetal Fischer multicarbene
 complexes derived from thiophene and thieno[2,3-b]thiophene.
;
_journal_issue 44
_journal_name_full 'Dalton transactions (Cambridge, England : 2003)'
_journal_page_first 19218
_journal_page_last 19231
_journal_paper_doi 10.1039/c5dt03555d
_journal_volume 44
_journal_year 2015
_chemical_formula_moiety 'C22 H12 O12 S2 W2'
_chemical_formula_sum 'C22 H12 O12 S2 W2'
_chemical_formula_weight 900.14
_chemical_name_systematic
;
 Thienyl[2,3-b]thiophenene-2,5-di[(ethoxycarbene)pentacarbonyltungsten(0)
;
_space_group_crystal_system monoclinic
_space_group_IT_number 14
_space_group_name_Hall '-P 2ybc'
_space_group_name_H-M_alt 'P 1 21/c 1'
_symmetry_space_group_name_Hall '-P 2ybc'
_symmetry_space_group_name_H-M 'P 1 21/c 1'
_atom_sites_solution_hydrogens geom
_atom_sites_solution_primary intrinsic-phasing
_audit_creation_method SHELXL-2013
_audit_update_record
;
2015-05-19 deposited with the CCDC.
2015-10-09 downloaded from the CCDC.
;
_cell_angle_alpha 90
_cell_angle_beta 95.4568(11)
_cell_angle_gamma 90
_cell_formula_units_Z 4
_cell_length_a 13.1323(5)
_cell_length_b 14.6364(6)
_cell_length_c 13.8925(6)
_cell_measurement_reflns_used 9718
_cell_measurement_temperature 150(2)
_cell_measurement_theta_max 34.985
_cell_measurement_theta_min 2.469
_cell_volume 2658.17(19)
_computing_cell_refinement 'Bruker SAINT'
_computing_data_collection 'Bruker APEX2'
_computing_data_reduction 'Bruker SAINT'
_computing_molecular_graphics
;
 ORTEP-3 for Windows (Farrugia, 1997), POV-RAY (Cason, 2004),
 Mercury (Macrae <i>et al</i>., 2008)
;
_computing_publication_material 'SHELXL-2014, PLATON (Spek, 2009)'
_computing_structure_refinement Bruker
_computing_structure_solution 'Bruker SHELXTS (Sheldrick, 2014)'
_diffrn_ambient_temperature 150(2)
_diffrn_detector_area_resol_mean 10.24
_diffrn_measured_fraction_theta_full 0.999
_diffrn_measured_fraction_theta_max 0.998
_diffrn_measurement_device_type 'Bruker kappa Photon CMOS'
_diffrn_measurement_method '\f and \w scans'
_diffrn_radiation_monochromator 'Focusing Montel optics'
_diffrn_radiation_type MoK\a
_diffrn_radiation_wavelength 0.71073
_diffrn_reflns_av_R_equivalents 0.0439
_diffrn_reflns_av_unetI/netI 0.0234
_diffrn_reflns_Laue_measured_fraction_full 0.999
_diffrn_reflns_Laue_measured_fraction_max 0.998
_diffrn_reflns_limit_h_max 21
_diffrn_reflns_limit_h_min -21
_diffrn_reflns_limit_k_max 23
_diffrn_reflns_limit_k_min -23
_diffrn_reflns_limit_l_max 22
_diffrn_reflns_limit_l_min -22
_diffrn_reflns_number 122480
_diffrn_reflns_point_group_measured_fraction_full 0.999
_diffrn_reflns_point_group_measured_fraction_max 0.998
_diffrn_reflns_theta_full 25.242
_diffrn_reflns_theta_max 35.060
_diffrn_reflns_theta_min 2.469
_diffrn_source ' I\mS  micro focus'
_exptl_absorpt_coefficient_mu 8.865
_exptl_absorpt_correction_T_max 0.2720
_exptl_absorpt_correction_T_min 0.1464
_exptl_absorpt_correction_type multi-scan
_exptl_absorpt_process_details SADABS
_exptl_crystal_colour red
_exptl_crystal_density_diffrn 2.249
_exptl_crystal_density_method 'not measured'
_exptl_crystal_description parallelopipped
_exptl_crystal_F_000 1680
_exptl_crystal_recrystallization_method 'Re-crystallisation from solvent: hexane, DCM'
_exptl_crystal_size_max 0.218
_exptl_crystal_size_mid 0.063
_exptl_crystal_size_min 0.042
_refine_diff_density_max 2.470
_refine_diff_density_min -0.972
_refine_diff_density_rms 0.169
_refine_ls_extinction_method none
_refine_ls_goodness_of_fit_ref 1.040
_refine_ls_hydrogen_treatment constr
_refine_ls_matrix_type full
_refine_ls_number_parameters 345
_refine_ls_number_reflns 11750
_refine_ls_number_restraints 315
_refine_ls_restrained_S_all 1.028
_refine_ls_R_factor_all 0.0407
_refine_ls_R_factor_gt 0.0252
_refine_ls_shift/su_max 0.004
_refine_ls_shift/su_mean 0.000
_refine_ls_structure_factor_coef Fsqd
_refine_ls_weighting_details 'w=1/[\s^2^(Fo^2^)+(0.0219P)^2^+4.4584P] where P=(Fo^2^+2Fc^2^)/3'
_refine_ls_weighting_scheme calc
_refine_ls_wR_factor_gt 0.0503
_refine_ls_wR_factor_ref 0.0556
_reflns_number_gt 9579
_reflns_number_total 11750
_reflns_threshold_expression 'I > 2\s(I)'
_cod_data_source_file c5dt03555d1.cif
_cod_data_source_block mo_ZL215F2_0m_a
_cod_depositor_comments 'Adding full bibliography for 7036872--7036876.cif.'
_cod_database_code 7036872
_shelxl_version_number 2013-4

loop_
_space_group_symop_operation_xyz
'x, y, z'
'-x, y+1/2, -z+1/2'
'-x, -y, -z'
'x, -y-1/2, z-1/2'

loop_
_atom_site_label
_atom_site_type_symbol
_atom_site_fract_x
_atom_site_fract_y
_atom_site_fract_z
_atom_site_U_iso_or_equiv
_atom_site_adp_type
_atom_site_occupancy
_atom_site_site_symmetry_order
_atom_site_calc_flag
_atom_site_refinement_flags_posn
_atom_site_refinement_flags_adp
W1 W 1.07619(2) 0.49418(2) 0.30777(2) 0.01784(2) Uani 1 1 d . U
C1 C 1.12028(19) 0.56534(18) 0.4289(2) 0.0222(5) Uani 1 1 d . U
O1 O 1.14349(17) 0.60185(15) 0.50110(15) 0.0295(4) Uani 1 1 d . U
C2 C 1.2275(2) 0.4737(2) 0.2898(2) 0.0259(5) Uani 1 1 d . U
O2 O 1.31307(16) 0.4678(2) 0.28291(17) 0.0405(6) Uani 1 1 d . U
C3 C 1.0752(2) 0.37997(19) 0.3938(2) 0.0256(5) Uani 1 1 d . U
O3 O 1.0763(2) 0.31775(16) 0.44249(19) 0.0414(6) Uani 1 1 d . U
C4 C 0.9307(2) 0.5316(2) 0.3293(2) 0.0268(5) Uani 1 1 d . U
O4 O 0.85107(17) 0.55682(18) 0.3417(2) 0.0433(6) Uani 1 1 d . U
C5 C 1.0756(2) 0.60439(19) 0.2177(2) 0.0260(5) Uani 1 1 d . U
O5 O 1.0719(2) 0.66362(16) 0.16462(17) 0.0407(6) Uani 1 1 d . U
C6 C 1.01487(18) 0.40991(17) 0.18486(18) 0.0189(4) Uani 1 1 d . U
O6 O 1.04952(14) 0.39779(14) 0.09921(14) 0.0253(4) Uani 1 1 d . U
W2 W 0.45622(2) 0.16447(2) 0.35752(2) 0.02049(3) Uani 1 1 d . U
C7 C 0.4121(2) 0.1670(2) 0.4933(2) 0.0327(6) Uani 1 1 d . U
O7 O 0.3894(2) 0.1691(2) 0.57086(19) 0.0540(8) Uani 1 1 d . U
C8 C 0.4070(2) 0.0322(2) 0.3454(2) 0.0315(6) Uani 1 1 d . U
O8 O 0.3789(2) -0.04148(18) 0.3433(2) 0.0531(7) Uani 1 1 d . U
C9 C 0.5947(2) 0.1137(2) 0.4113(2) 0.0269(5) Uani 1 1 d . U
O9 O 0.67141(18) 0.08330(18) 0.43970(18) 0.0406(5) Uani 1 1 d . U
C10 C 0.4998(2) 0.2983(2) 0.3703(2) 0.0252(5) Uani 1 1 d . U
O10 O 0.52340(18) 0.37295(16) 0.37551(18) 0.0374(5) Uani 1 1 d . U
C11 C 0.3141(2) 0.2106(2) 0.3058(2) 0.0314(6) Uani 1 1 d . U
O11 O 0.23450(18) 0.2370(2) 0.2810(2) 0.0504(7) Uani 1 1 d . U
C12 C 0.51977(18) 0.16682(17) 0.21685(18) 0.0189(4) Uani 1 1 d . U
O12 O 0.48215(13) 0.13319(14) 0.13293(13) 0.0229(4) Uani 1 1 d . U
S1 S 0.86859(5) 0.31059(5) 0.07111(5) 0.02373(12) Uani 1 1 d . U
S2 S 0.65991(5) 0.20860(5) 0.08461(5) 0.02214(12) Uani 1 1 d . U
C13 C 0.91898(17) 0.35910(17) 0.18187(17) 0.0180(4) Uani 1 1 d . U
C14 C 0.85839(18) 0.34210(17) 0.25456(18) 0.0200(4) Uani 1 1 d . U
H14 H 0.8735 0.3629 0.3191 0.024 Uiso 1 1 calc R U
C15 C 0.77074(17) 0.29003(17) 0.22309(17) 0.0175(4) Uani 1 1 d . U
C16 C 0.76620(18) 0.26964(17) 0.12511(18) 0.0191(4) Uani 1 1 d . U
C17 C 0.68615(18) 0.25402(18) 0.26613(18) 0.0198(4) Uani 1 1 d . U
H17 H 0.6774 0.2601 0.3329 0.024 Uiso 1 1 calc R U
C18 C 0.61754(18) 0.20915(17) 0.20131(17) 0.0182(4) Uani 1 1 d . U
C19 C 1.1453(2) 0.4365(2) 0.0745(2) 0.0303(6) Uani 1 1 d . U
H19A H 1.2037 0.4070 0.1128 0.036 Uiso 1 1 calc R U
H19B H 1.1474 0.5029 0.0884 0.036 Uiso 1 1 calc R U
C20 C 1.1513(2) 0.4200(2) -0.0312(2) 0.0280(6) Uani 1 1 d . U
H20A H 1.0947 0.4516 -0.0684 0.042 Uiso 1 1 calc R U
H20B H 1.1467 0.3543 -0.0444 0.042 Uiso 1 1 calc R U
H20C H 1.2165 0.4434 -0.0499 0.042 Uiso 1 1 calc R U
C21 C 0.3823(2) 0.0885(2) 0.1234(2) 0.0294(6) Uani 1 1 d . U
H21A H 0.3304 0.1289 0.1484 0.035 Uiso 1 1 calc R U
H21B H 0.3853 0.0310 0.1611 0.035 Uiso 1 1 calc R U
C22 C 0.3539(2) 0.0686(3) 0.0189(2) 0.0368(7) Uani 1 1 d . U
H22A H 0.3454 0.1262 -0.0170 0.055 Uiso 1 1 calc R U
H22B H 0.2896 0.0343 0.0117 0.055 Uiso 1 1 calc R U
H22C H 0.4081 0.0323 -0.0065 0.055 Uiso 1 1 calc R U

loop_
_atom_site_aniso_label
_atom_site_aniso_U_11
_atom_site_aniso_U_22
_atom_site_aniso_U_33
_atom_site_aniso_U_23
_atom_site_aniso_U_13
_atom_site_aniso_U_12
W1 0.01343(4) 0.01821(4) 0.02177(5) -0.00011(3) 0.00112(3) -0.00156(3)
C1 0.0190(11) 0.0222(11) 0.0256(12) 0.0032(9) 0.0040(9) -0.0004(9)
O1 0.0354(11) 0.0298(10) 0.0237(9) -0.0028(8) 0.0039(8) -0.0030(9)
C2 0.0213(11) 0.0333(14) 0.0226(12) -0.0008(10) -0.0007(9) -0.0013(10)
O2 0.0180(9) 0.0681(17) 0.0353(12) -0.0028(12) 0.0025(8) 0.0022(10)
C3 0.0222(12) 0.0249(12) 0.0294(13) -0.0011(10) 0.0014(10) -0.0009(9)
O3 0.0473(14) 0.0291(11) 0.0475(14) 0.0126(10) 0.0030(11) 0.0010(10)
C4 0.0219(11) 0.0246(12) 0.0341(14) 0.0014(11) 0.0034(10) 0.0011(10)
O4 0.0258(11) 0.0433(14) 0.0627(17) 0.0068(12) 0.0134(10) 0.0102(10)
C5 0.0277(13) 0.0236(12) 0.0260(12) -0.0036(10) -0.0016(10) -0.0052(10)
O5 0.0586(16) 0.0277(11) 0.0338(12) 0.0042(9) -0.0054(11) -0.0089(10)
C6 0.0147(9) 0.0182(10) 0.0240(11) 0.0010(8) 0.0028(8) -0.0014(8)
O6 0.0184(8) 0.0327(10) 0.0260(9) -0.0061(8) 0.0079(7) -0.0100(7)
W2 0.01675(4) 0.02447(5) 0.02094(5) -0.00188(4) 0.00538(3) -0.00482(3)
C7 0.0283(13) 0.0411(17) 0.0299(13) -0.0061(12) 0.0093(11) -0.0125(12)
O7 0.0554(16) 0.078(2) 0.0318(12) -0.0131(13) 0.0197(11) -0.0263(15)
C8 0.0359(15) 0.0345(14) 0.0250(13) 0.0010(11) 0.0070(11) -0.0119(12)
O8 0.078(2) 0.0381(14) 0.0441(15) -0.0003(11) 0.0104(14) -0.0308(14)
C9 0.0285(13) 0.0270(13) 0.0257(13) 0.0004(10) 0.0045(10) -0.0025(10)
O9 0.0341(12) 0.0450(14) 0.0414(13) 0.0033(11) -0.0028(10) 0.0090(10)
C10 0.0189(11) 0.0288(13) 0.0285(13) -0.0039(10) 0.0054(9) -0.0010(9)
O10 0.0363(12) 0.0274(11) 0.0492(14) -0.0056(10) 0.0078(10) -0.0032(9)
C11 0.0220(12) 0.0362(15) 0.0367(15) -0.0110(12) 0.0074(11) -0.0029(11)
O11 0.0247(11) 0.0607(18) 0.0651(18) -0.0138(14) 0.0008(11) 0.0088(11)
C12 0.0151(9) 0.0189(10) 0.0226(10) -0.0011(8) 0.0010(8) -0.0014(8)
O12 0.0155(8) 0.0309(10) 0.0223(8) -0.0038(7) 0.0025(6) -0.0073(7)
S1 0.0196(3) 0.0318(3) 0.0206(3) -0.0035(2) 0.0062(2) -0.0098(2)
S2 0.0173(3) 0.0305(3) 0.0187(3) -0.0030(2) 0.0024(2) -0.0083(2)
C13 0.0127(9) 0.0215(11) 0.0196(10) -0.0025(8) 0.0006(7) -0.0031(8)
C14 0.0164(10) 0.0218(11) 0.0217(11) -0.0010(9) 0.0006(8) -0.0039(8)
C15 0.0130(9) 0.0211(10) 0.0186(10) 0.0010(8) 0.0021(7) -0.0023(8)
C16 0.0155(9) 0.0226(11) 0.0192(10) 0.0003(8) 0.0020(8) -0.0041(8)
C17 0.0156(10) 0.0256(12) 0.0184(10) 0.0008(9) 0.0022(8) -0.0042(8)
C18 0.0148(9) 0.0207(10) 0.0192(10) 0.0009(8) 0.0018(8) -0.0026(8)
C19 0.0205(12) 0.0410(16) 0.0307(14) -0.0087(12) 0.0099(10) -0.0140(11)
C20 0.0231(12) 0.0339(14) 0.0282(13) -0.0030(11) 0.0082(10) -0.0056(11)
C21 0.0205(12) 0.0405(16) 0.0273(13) -0.0064(11) 0.0035(10) -0.0151(11)
C22 0.0268(14) 0.055(2) 0.0277(14) -0.0044(13) -0.0007(11) -0.0187(14)

loop_
_atom_type_symbol
_atom_type_description
_atom_type_scat_dispersion_real
_atom_type_scat_dispersion_imag
_atom_type_scat_source
C C 0.0033 0.0016 'International Tables Vol C Tables 4.2.6.8 and 6.1.1.4'
H H 0.0000 0.0000 'International Tables Vol C Tables 4.2.6.8 and 6.1.1.4'
O O 0.0106 0.0060 'International Tables Vol C Tables 4.2.6.8 and 6.1.1.4'
S S 0.1246 0.1234 'International Tables Vol C Tables 4.2.6.8 and 6.1.1.4'
W W -0.8490 6.8722 'International Tables Vol C Tables 4.2.6.8 and 6.1.1.4'

loop_
_geom_angle_atom_site_label_1
_geom_angle_atom_site_label_2
_geom_angle_atom_site_label_3
_geom_angle
C1 W1 C4 86.40(11)
C1 W1 C5 95.02(10)
C4 W1 C5 85.92(12)
C1 W1 C2 88.43(11)
C4 W1 C2 172.63(12)
C5 W1 C2 89.31(12)
C1 W1 C3 87.25(11)
C4 W1 C3 94.33(11)
C5 W1 C3 177.72(11)
C2 W1 C3 90.66(11)
C1 W1 C6 173.59(9)
C4 W1 C6 89.18(11)
C5 W1 C6 89.28(10)
C2 W1 C6 96.38(10)
C3 W1 C6 88.46(10)
O1 C1 W1 176.1(2)
O2 C2 W1 175.4(3)
O3 C3 W1 178.5(3)
O4 C4 W1 176.7(3)
O5 C5 W1 176.7(2)
O6 C6 C13 106.0(2)
O6 C6 W1 129.88(17)
C13 C6 W1 124.04(17)
C6 O6 C19 122.7(2)
C7 W2 C9 89.37(12)
C7 W2 C10 90.25(12)
C9 W2 C10 94.87(11)
C7 W2 C8 88.70(12)
C9 W2 C8 87.08(13)
C10 W2 C8 177.78(12)
C7 W2 C11 89.39(13)
C9 W2 C11 177.51(12)
C10 W2 C11 87.30(12)
C8 W2 C11 90.73(13)
C7 W2 C12 173.99(10)
C9 W2 C12 86.04(10)
C10 W2 C12 86.29(10)
C8 W2 C12 94.92(10)
C11 W2 C12 95.34(11)
O7 C7 W2 178.4(3)
O8 C8 W2 176.8(3)
O9 C9 W2 178.1(3)
O10 C10 W2 178.6(3)
O11 C11 W2 177.1(3)
O12 C12 C18 106.8(2)
O12 C12 W2 129.72(17)
C18 C12 W2 123.50(17)
C12 O12 C21 120.4(2)
C16 S1 C13 90.22(12)
C16 S2 C18 90.82(11)
C14 C13 C6 129.3(2)
C14 C13 S1 111.99(17)
C6 C13 S1 118.73(18)
C13 C14 C15 112.5(2)
C13 C14 H14 123.7
C15 C14 H14 123.7
C16 C15 C17 111.9(2)
C16 C15 C14 112.1(2)
C17 C15 C14 136.0(2)
C15 C16 S2 113.14(18)
C15 C16 S1 113.10(18)
S2 C16 S1 133.76(15)
C18 C17 C15 113.1(2)
C18 C17 H17 123.4
C15 C17 H17 123.4
C17 C18 C12 129.4(2)
C17 C18 S2 111.04(17)
C12 C18 S2 119.53(18)
O6 C19 C20 107.3(2)
O6 C19 H19A 110.3
C20 C19 H19A 110.3
O6 C19 H19B 110.3
C20 C19 H19B 110.3
H19A C19 H19B 108.5
C19 C20 H20A 109.5
C19 C20 H20B 109.5
H20A C20 H20B 109.5
C19 C20 H20C 109.5
H20A C20 H20C 109.5
H20B C20 H20C 109.5
O12 C21 C22 108.4(2)
O12 C21 H21A 110.0
C22 C21 H21A 110.0
O12 C21 H21B 110.0
C22 C21 H21B 110.0
H21A C21 H21B 108.4
C21 C22 H22A 109.5
C21 C22 H22B 109.5
H22A C22 H22B 109.5
C21 C22 H22C 109.5
H22A C22 H22C 109.5
H22B C22 H22C 109.5

loop_
_geom_bond_atom_site_label_1
_geom_bond_atom_site_label_2
_geom_bond_distance
W1 C1 2.017(3)
W1 C4 2.036(3)
W1 C5 2.041(3)
W1 C2 2.049(3)
W1 C3 2.055(3)
W1 C6 2.196(3)
C1 O1 1.151(3)
C2 O2 1.140(3)
C3 O3 1.134(4)
C4 O4 1.138(3)
C5 O5 1.136(4)
C6 O6 1.326(3)
C6 C13 1.460(3)
O6 C19 1.451(3)
W2 C7 2.026(3)
W2 C9 2.040(3)
W2 C10 2.043(3)
W2 C8 2.043(3)
W2 C11 2.050(3)
W2 C12 2.197(2)
C7 O7 1.145(4)
C8 O8 1.139(4)
C9 O9 1.137(4)
C10 O10 1.136(4)
C11 O11 1.137(4)
C12 O12 1.318(3)
C12 C18 1.460(3)
O12 C21 1.460(3)
S1 C16 1.709(2)
S1 C13 1.765(2)
S2 C16 1.707(2)
S2 C18 1.763(2)
C13 C14 1.367(3)
C14 C15 1.415(3)
C14 H14 0.9500
C15 C16 1.389(3)
C15 C17 1.413(3)
C17 C18 1.378(3)
C17 H17 0.9500
C19 C20 1.497(4)
C19 H19A 0.9900
C19 H19B 0.9900
C20 H20A 0.9800
C20 H20B 0.9800
C20 H20C 0.9800
C21 C22 1.492(4)
C21 H21A 0.9900
C21 H21B 0.9900
C22 H22A 0.9800
C22 H22B 0.9800
C22 H22C 0.9800

loop_
_geom_torsion_atom_site_label_1
_geom_torsion_atom_site_label_2
_geom_torsion_atom_site_label_3
_geom_torsion_atom_site_label_4
_geom_torsion
C13 C6 O6 C19 -178.7(2)
W1 C6 O6 C19 5.0(4)
C18 C12 O12 C21 -178.0(2)
W2 C12 O12 C21 2.0(4)
O6 C6 C13 C14 172.8(3)
W1 C6 C13 C14 -10.6(4)
O6 C6 C13 S1 -7.3(3)
W1 C6 C13 S1 169.24(13)
C16 S1 C13 C14 0.7(2)
C16 S1 C13 C6 -179.2(2)
C6 C13 C14 C15 179.9(2)
S1 C13 C14 C15 0.0(3)
C13 C14 C15 C16 -0.9(3)
C13 C14 C15 C17 179.6(3)
C17 C15 C16 S2 0.7(3)
C14 C15 C16 S2 -178.86(18)
C17 C15 C16 S1 -178.96(18)
C14 C15 C16 S1 1.4(3)
C18 S2 C16 C15 0.1(2)
C18 S2 C16 S1 179.7(2)
C13 S1 C16 C15 -1.2(2)
C13 S1 C16 S2 179.2(2)
C16 C15 C17 C18 -1.5(3)
C14 C15 C17 C18 177.9(3)
C15 C17 C18 C12 -177.0(2)
C15 C17 C18 S2 1.6(3)
O12 C12 C18 C17 179.6(3)
W2 C12 C18 C17 -0.4(4)
O12 C12 C18 S2 1.1(3)
W2 C12 C18 S2 -178.91(12)
C16 S2 C18 C17 -1.0(2)
C16 S2 C18 C12 177.8(2)
C6 O6 C19 C20 -172.0(2)
C12 O12 C21 C22 172.7(3)
